data_7042172
loop_
_publ_author_name
'Ou, Arnold'
'Wu, Linglin'
'Salvador, Alvaro'
'Sipos, Gellert'
'Zhao, Guangzhen'
'Skelton, Brian W.'
'Sobolev, Alexandre N.'
'Dorta, Reto'

_publ_section_title
;
 New, potentially chelating NHC ligands; synthesis, complexation studies,
 and preliminary catalytic evaluation.
;
_journal_issue 11
_journal_name_full 'Dalton transactions (Cambridge, England : 2003)'
_journal_page_first 3631
_journal_page_last 3641
_journal_paper_doi 10.1039/c6dt04534k
_journal_volume 46
_journal_year 2017
_chemical_absolute_configuration unk
_chemical_formula_moiety 'C42 H45 Cl N4 Pd'
_chemical_formula_sum 'C42 H45 Cl N4 Pd'
_chemical_formula_weight 747.67
_space_group_IT_number 43
_symmetry_cell_setting orthorhombic
_symmetry_Int_Tables_number 43
_symmetry_space_group_name_Hall 'F 2 -2d'
_symmetry_space_group_name_H-M 'F d d 2'
_atom_sites_solution_hydrogens geom
_audit_creation_date 2016-03-15T11:27:10-00:00
_audit_creation_method 'WinGX routine CIF_UPDATE'
_audit_update_record
;
2016-11-24 deposited with the CCDC.
2017-02-20 downloaded from the CCDC.
;
_cell_angle_alpha 90
_cell_angle_beta 90
_cell_angle_gamma 90
_cell_formula_units_Z 32
_cell_length_a 86.5994(8)
_cell_length_b 25.6783(3)
_cell_length_c 12.9003(2)
_cell_measurement_reflns_used 21809
_cell_measurement_temperature 100(2)
_cell_measurement_theta_max 30.612
_cell_measurement_theta_min 1.841
_cell_volume 28686.7(6)
_computing_cell_refinement 'CrysAlisPro 1.171.38.41 (Rigaku OD, 2015)'
_computing_data_collection 'CrysAlisPro 1.171.38.41 (Rigaku OD, 2015)'
_computing_data_reduction 'CrysAlisPro 1.171.38.41 (Rigaku OD, 2015)'
_computing_molecular_graphics 'Diamond (Brandenburg, K., (1999)'
_computing_publication_material 'WinGX Farrugia, L. J. (1999)'
_computing_structure_refinement 'SHELXL-2014 (Sheldrick, 2015)'
_computing_structure_solution 'SHELXT (Sheldrick, 2015)'
_diffrn_ambient_temperature 100(2)
_diffrn_detector 'CCD plate'
_diffrn_detector_area_resol_mean 16.0009
_diffrn_measured_fraction_theta_full 0.999
_diffrn_measured_fraction_theta_max 0.974
_diffrn_measurement_device 'four-circle diffractometer'
_diffrn_measurement_device_type 'Oxford Diffraction Xcalibur diffractometer'
_diffrn_measurement_method '\w scans'
_diffrn_orient_matrix_type 'CrysAlisPro convention (1999,Acta A55,543-557)'
_diffrn_orient_matrix_UB_11 -0.0077591
_diffrn_orient_matrix_UB_12 -0.008674
_diffrn_orient_matrix_UB_13 -0.0031896
_diffrn_orient_matrix_UB_21 -0.0025527
_diffrn_orient_matrix_UB_22 0.0262191
_diffrn_orient_matrix_UB_23 -0.0028287
_diffrn_orient_matrix_UB_31 0.00059
_diffrn_orient_matrix_UB_32 -0.0008261
_diffrn_orient_matrix_UB_33 -0.0548118
_diffrn_radiation_monochromator graphite
_diffrn_radiation_probe x-ray
_diffrn_radiation_type MoK\a
_diffrn_radiation_wavelength 0.71073
_diffrn_reflns_av_R_equivalents 0.0547
_diffrn_reflns_av_unetI/netI 0.0723
_diffrn_reflns_Laue_measured_fraction_full 0.999
_diffrn_reflns_Laue_measured_fraction_max 0.974
_diffrn_reflns_limit_h_max 106
_diffrn_reflns_limit_h_min -124
_diffrn_reflns_limit_k_max 35
_diffrn_reflns_limit_k_min -37
_diffrn_reflns_limit_l_max 18
_diffrn_reflns_limit_l_min -18
_diffrn_reflns_number 77123
_diffrn_reflns_point_group_measured_fraction_full 0.981
_diffrn_reflns_point_group_measured_fraction_max 0.943
_diffrn_reflns_theta_full 30
_diffrn_reflns_theta_max 31.414
_diffrn_reflns_theta_min 1.902
_diffrn_source 'fine-focus sealed X-ray tube'
_exptl_absorpt_coefficient_mu 0.628
_exptl_absorpt_correction_T_max 0.956
_exptl_absorpt_correction_T_min 0.808
_exptl_absorpt_correction_type analytical
_exptl_absorpt_process_details
;
       CrysAlisPro 1.171.38.41 (Rigaku Oxford Diffraction, 2015)
;
_exptl_crystal_colour red
_exptl_crystal_density_diffrn 1.385
_exptl_crystal_description plate
_exptl_crystal_F_000 12416
_exptl_crystal_size_max 0.581
_exptl_crystal_size_mid 0.233
_exptl_crystal_size_min 0.072
_refine_diff_density_max 2.095
_refine_diff_density_min -1.275
_refine_diff_density_rms 0.116
_refine_ls_abs_structure_details
;
 Flack x determined using 8117 quotients [(I+)-(I-)]/[(I+)+(I-)]
 (Parsons, Flack and Wagner, Acta Cryst. B69 (2013) 249-259).
;
_refine_ls_abs_structure_Flack 0.038(14)
_refine_ls_extinction_method none
_refine_ls_goodness_of_fit_ref 1.192
_refine_ls_hydrogen_treatment constr
_refine_ls_matrix_type full
_refine_ls_number_parameters 865
_refine_ls_number_reflns 22322
_refine_ls_number_restraints 43
_refine_ls_restrained_S_all 1.192
_refine_ls_R_factor_all 0.0689
_refine_ls_R_factor_gt 0.0651
_refine_ls_shift/su_max 0.006
_refine_ls_shift/su_mean 0
_refine_ls_structure_factor_coef Fsqd
_refine_ls_weighting_details 'w=1/[\s^2^(Fo^2^)+(0.0404P)^2^+258.6184P] where P=(Fo^2^+2Fc^2^)/3'
_refine_ls_weighting_scheme calc
_refine_ls_wR_factor_gt 0.145
_refine_ls_wR_factor_ref 0.147
_reflns_number_gt 21032
_reflns_number_total 22322
_reflns_threshold_expression 'I > 2\s(I)'
_cod_data_source_file c6dt04534k2.cif
_cod_data_source_block rda606o
_cod_depositor_comments 'Adding full bibliography for 7042167--7042177.cif.'
_cod_database_code 7042172

loop_
_symmetry_equiv_pos_as_xyz
'x, y, z'
'-x, -y, z'
'x+1/4, -y+1/4, z+1/4'
'-x+1/4, y+1/4, z+1/4'
'x, y+1/2, z+1/2'
'-x, -y+1/2, z+1/2'
'x+1/4, -y+3/4, z+3/4'
'-x+1/4, y+3/4, z+3/4'
'x+1/2, y, z+1/2'
'-x+1/2, -y, z+1/2'
'x+3/4, -y+1/4, z+3/4'
'-x+3/4, y+1/4, z+3/4'
'x+1/2, y+1/2, z'
'-x+1/2, -y+1/2, z'
'x+3/4, -y+3/4, z+1/4'
'-x+3/4, y+3/4, z+1/4'

loop_
_atom_site_label
_atom_site_type_symbol
_atom_site_fract_x
_atom_site_fract_y
_atom_site_fract_z
_atom_site_U_iso_or_equiv
_atom_site_adp_type
_atom_site_occupancy
_atom_site_calc_flag
Pd1 Pd 0.66778(2) 0.93333(2) 0.55315(3) 0.02374(9) Uani 1 d
Pd2 Pd 0.70714(2) 0.73361(2) 1.00391(4) 0.02899(11) Uani 1 d
Cl1 Cl 0.69231(2) 0.94451(7) 0.47618(14) 0.0344(3) Uani 1 d
Cl2 Cl 0.68297(2) 0.77433(7) 1.03381(15) 0.0378(4) Uani 1 d
C11 C 0.67441(7) 0.8862(2) 0.6731(5) 0.0248(11) Uani 1 d
N12 N 0.66793(6) 0.8396(2) 0.6914(4) 0.0271(10) Uani 1 d
C121 C 0.65550(7) 0.8156(3) 0.6374(6) 0.0328(14) Uani 1 d
C122 C 0.64206(8) 0.8032(3) 0.6928(7) 0.0376(16) Uani 1 d
C123 C 0.63037(9) 0.7751(3) 0.6390(9) 0.049(2) Uani 1 d
H123 H 0.6212 0.7658 0.6744 0.059 Uiso 1 calc
C124 C 0.63212(11) 0.7613(3) 0.5382(10) 0.064(3) Uani 1 d
H124 H 0.6242 0.7418 0.5055 0.077 Uiso 1 calc
C125 C 0.64702(14) 0.7620(4) 0.3752(9) 0.063(3) Uani 1 d
H125 H 0.6391 0.743 0.3411 0.075 Uiso 1 calc
C126 C 0.66027(16) 0.7767(4) 0.3186(8) 0.070(3) Uani 1 d
H126 H 0.6611 0.7693 0.2467 0.084 Uiso 1 calc
C127 C 0.67195(12) 0.8024(3) 0.3710(7) 0.048(2) Uani 1 d
H127 H 0.681 0.8119 0.3342 0.058 Uiso 1 calc
C128 C 0.67087(9) 0.8146(3) 0.4739(6) 0.0382(16) Uani 1 d
H128 H 0.6793 0.8313 0.5074 0.046 Uiso 1 calc
C129 C 0.64522(10) 0.7746(3) 0.4807(8) 0.051(2) Uani 1 d
C120 C 0.65748(9) 0.8027(3) 0.5308(6) 0.0389(18) Uani 1 d
N131 N 0.64043(7) 0.8144(3) 0.7992(7) 0.0414(14) Uani 1 d
C132 C 0.64097(9) 0.8701(3) 0.8302(7) 0.0424(18) Uani 1 d
H13A H 0.6307 0.8863 0.8186 0.051 Uiso 1 calc
H13B H 0.6486 0.8888 0.7869 0.051 Uiso 1 calc
C133 C 0.64534(12) 0.8749(4) 0.9429(7) 0.055(2) Uani 1 d
H13C H 0.6448 0.9119 0.9641 0.065 Uiso 1 calc
H13D H 0.6561 0.8627 0.9527 0.065 Uiso 1 calc
C134 C 0.63443(13) 0.8424(5) 1.0118(10) 0.071(3) Uani 1 d
H13E H 0.6383 0.8422 1.0839 0.085 Uiso 1 calc
H13F H 0.624 0.8584 1.0119 0.085 Uiso 1 calc
C135 C 0.63341(12) 0.7874(5) 0.9719(9) 0.066(3) Uani 1 d
H13G H 0.6435 0.77 0.9806 0.079 Uiso 1 calc
H13H H 0.6257 0.7679 1.013 0.079 Uiso 1 calc
C136 C 0.62895(10) 0.7864(4) 0.8609(10) 0.061(3) Uani 1 d
H13I H 0.6282 0.7499 0.8367 0.073 Uiso 1 calc
H13J H 0.6187 0.8028 0.8521 0.073 Uiso 1 calc
C13 C 0.67632(7) 0.8094(3) 0.7725(6) 0.0322(14) Uani 1 d
H13K H 0.6824 0.7805 0.7416 0.039 Uiso 1 calc
H13L H 0.6691 0.7951 0.8249 0.039 Uiso 1 calc
C14 C 0.68679(7) 0.8505(3) 0.8187(6) 0.0319(13) Uani 1 d
H14A H 0.6829 0.8624 0.887 0.038 Uiso 1 calc
H14B H 0.6975 0.8375 0.8264 0.038 Uiso 1 calc
N15 N 0.68588(6) 0.8922(2) 0.7409(4) 0.0284(11) Uani 1 d
C151 C 0.69582(8) 0.9371(3) 0.7536(5) 0.0322(13) Uani 1 d
C152 C 0.71150(8) 0.9309(4) 0.7383(6) 0.0421(18) Uani 1 d
C153 C 0.72101(10) 0.9756(5) 0.7614(8) 0.059(3) Uani 1 d
H153 H 0.7317 0.974 0.745 0.07 Uiso 1 calc
C154 C 0.71553(12) 1.0189(4) 0.8045(8) 0.061(3) Uani 1 d
H154 H 0.7224 1.0463 0.8212 0.073 Uiso 1 calc
C155 C 0.69369(16) 1.0694(4) 0.8742(7) 0.062(3) Uani 1 d
H155 H 0.7005 1.0968 0.8935 0.074 Uiso 1 calc
C156 C 0.67821(15) 1.0741(3) 0.8938(7) 0.059(3) Uani 1 d
H156 H 0.6743 1.1042 0.9275 0.071 Uiso 1 calc
C157 C 0.66812(12) 1.0336(3) 0.8632(7) 0.048(2) Uani 1 d
H157 H 0.6573 1.0372 0.8749 0.058 Uiso 1 calc
C158 C 0.67358(9) 0.9895(3) 0.8172(5) 0.0341(14) Uani 1 d
H158 H 0.6665 0.9626 0.7992 0.041 Uiso 1 calc
C159 C 0.69964(11) 1.0248(3) 0.8260(6) 0.045(2) Uani 1 d
C150 C 0.68955(9) 0.9826(3) 0.7957(5) 0.0349(15) Uani 1 d
N141 N 0.71809(7) 0.8834(3) 0.7086(6) 0.0468(17) Uani 1 d
C142 C 0.71302(9) 0.8557(4) 0.6163(7) 0.047(2) Uani 1 d
H14C H 0.7018 0.8615 0.6059 0.056 Uiso 1 calc
H14D H 0.7185 0.8696 0.555 0.056 Uiso 1 calc
C143 C 0.71593(12) 0.8018(4) 0.6252(11) 0.066(3) Uani 1 d
H14E H 0.7119 0.7832 0.5637 0.08 Uiso 1 calc
H14F H 0.7107 0.7877 0.6876 0.08 Uiso 1 calc
C144 C 0.73361(12) 0.7936(5) 0.6339(11) 0.070(3) Uani 1 d
H14G H 0.7359 0.7564 0.6473 0.084 Uiso 1 calc
H14H H 0.7387 0.8038 0.5682 0.084 Uiso 1 calc
C145 C 0.73970(14) 0.8271(5) 0.7231(10) 0.075(3) Uani 1 d
H14I H 0.7363 0.8116 0.7894 0.09 Uiso 1 calc
H14J H 0.7511 0.8262 0.722 0.09 Uiso 1 calc
C146 C 0.73492(10) 0.8789(6) 0.7199(10) 0.072(3) Uani 1 d
H14K H 0.74 0.8966 0.661 0.086 Uiso 1 calc
H14L H 0.7382 0.8966 0.7845 0.086 Uiso 1 calc
C111 C 0.65494(8) 0.9817(3) 0.4334(5) 0.0300(13) Uani 1 d
H111 H 0.6585 1.0102 0.4738 0.036 Uiso 1 calc
C112 C 0.64578(8) 0.9440(3) 0.4806(6) 0.0345(15) Uani 1 d
H112 H 0.6405 0.9193 0.439 0.041 Uiso 1 calc
C113 C 0.64426(8) 0.9418(3) 0.5898(6) 0.0337(15) Uani 1 d
H11A H 0.6495 0.9664 0.632 0.04 Uiso 1 calc
H11B H 0.638 0.9159 0.6208 0.04 Uiso 1 calc
C101 C 0.65930(8) 0.9792(3) 0.3246(5) 0.0327(14) Uani 1 d
C102 C 0.66245(9) 1.0251(3) 0.2704(7) 0.0402(17) Uani 1 d
H102 H 0.6618 1.0576 0.3052 0.048 Uiso 1 calc
C103 C 0.66653(11) 1.0238(4) 0.1668(7) 0.050(2) Uani 1 d
H103 H 0.6683 1.0555 0.1306 0.06 Uiso 1 calc
C104 C 0.66806(13) 0.9769(4) 0.1153(7) 0.058(2) Uani 1 d
H104 H 0.671 0.9765 0.0443 0.07 Uiso 1 calc
C105 C 0.66537(13) 0.9308(4) 0.1670(7) 0.055(2) Uani 1 d
H105 H 0.6665 0.8984 0.1321 0.066 Uiso 1 calc
C106 C 0.66100(10) 0.9321(3) 0.2709(6) 0.0433(18) Uani 1 d
H106 H 0.6591 0.9003 0.3063 0.052 Uiso 1 calc
C21 C 0.70020(7) 0.6570(3) 1.0077(6) 0.0308(13) Uani 1 d
N22 N 0.70718(6) 0.6209(2) 1.0680(5) 0.0314(12) Uani 1 d
C221 C 0.72101(7) 0.6274(3) 1.1266(6) 0.0327(14) Uani 1 d
C222 C 0.73401(8) 0.5974(3) 1.1007(6) 0.0357(15) Uani 1 d
C223 C 0.74749(8) 0.6041(4) 1.1631(8) 0.047(2) Uani 1 d
H223 H 0.7564 0.5841 1.1477 0.057 Uiso 1 calc
C224 C 0.74798(9) 0.6375(4) 1.2425(9) 0.056(2) Uani 1 d
H224 H 0.7573 0.6414 1.2805 0.067 Uiso 1 calc
C225 C 0.73533(14) 0.6998(6) 1.3533(12) 0.090(5) Uani 1 d
H225 H 0.7446 0.7034 1.3922 0.108 Uiso 1 calc
C226 C 0.72282(15) 0.7277(7) 1.3815(12) 0.097(5) Uani 1 d
H226 H 0.7234 0.7507 1.4391 0.116 Uiso 1 calc
C227 C 0.70874(12) 0.7231(4) 1.3257(9) 0.059(2) Uani 1 d
H227 H 0.6999 0.7427 1.3459 0.07 Uiso 1 calc
C228 C 0.70799(8) 0.6905(3) 1.2438(6) 0.0380(15) Uani 1 d
H228 H 0.6986 0.6871 1.2065 0.046 Uiso 1 calc
C229 C 0.73511(10) 0.6666(4) 1.2706(8) 0.052(2) Uani 1 d
C220 C 0.72123(8) 0.6610(3) 1.2124(6) 0.0373(16) Uani 1 d
N231 N 0.73347(7) 0.5615(3) 1.0203(6) 0.0446(16) Uani 1 d
C232 C 0.73166(10) 0.5817(4) 0.9142(8) 0.049(2) Uani 1 d
H23A H 0.7418 0.5943 0.8884 0.059 Uiso 1 calc
H23B H 0.7244 0.6115 0.9147 0.059 Uiso 1 calc
C233 C 0.72571(12) 0.5408(5) 0.8437(9) 0.062(3) Uani 1 d
H23C H 0.7253 0.5545 0.772 0.075 Uiso 1 calc
H23D H 0.7151 0.5312 0.8645 0.075 Uiso 1 calc
C234 C 0.73600(11) 0.4924(5) 0.8467(11) 0.071(3) Uani 1 d
H23E H 0.7311 0.4641 0.8064 0.085 Uiso 1 calc
H23F H 0.746 0.5005 0.8137 0.085 Uiso 1 calc
C235 C 0.73869(12) 0.4744(4) 0.9535(10) 0.063(3) Uani 1 d
H23G H 0.7464 0.4459 0.9528 0.076 Uiso 1 calc
H23H H 0.7289 0.4604 0.9823 0.076 Uiso 1 calc
C236 C 0.74447(10) 0.5180(4) 1.0221(8) 0.052(2) Uani 1 d
H23I H 0.7457 0.5051 1.094 0.063 Uiso 1 calc
H23J H 0.7547 0.53 0.9974 0.063 Uiso 1 calc
C23 C 0.69844(8) 0.5713(3) 1.0731(6) 0.0344(15) Uani 1 d
H23K H 0.6932 0.5673 1.1409 0.041 Uiso 1 calc
H23L H 0.7053 0.541 1.0612 0.041 Uiso 1 calc
C24 C 0.68688(8) 0.5775(3) 0.9863(6) 0.0318(14) Uani 1 d
H24A H 0.6898 0.5564 0.925 0.038 Uiso 1 calc
H24B H 0.6763 0.5676 1.0088 0.038 Uiso 1 calc
N25 N 0.68800(7) 0.6343(2) 0.9642(5) 0.0341(13) Uani 1 d
C251 C 0.67780(9) 0.6550(3) 0.8892(6) 0.0349(15) Uani 1 d
C252 C 0.66221(10) 0.6571(3) 0.9092(7) 0.0396(17) Uani 1 d
C253 C 0.65199(10) 0.6711(3) 0.8261(9) 0.053(3) Uani 1 d
H253 H 0.6413 0.6747 0.8396 0.063 Uiso 1 calc
C254 C 0.65737(14) 0.6796(3) 0.7283(9) 0.063(3) Uani 1 d
H254 H 0.6502 0.6877 0.6749 0.076 Uiso 1 calc
C255 C 0.67905(17) 0.6847(3) 0.6031(7) 0.065(3) Uani 1 d
H255 H 0.6722 0.6947 0.5493 0.078 Uiso 1 calc
C256 C 0.69419(19) 0.6787(4) 0.5809(8) 0.074(4) Uani 1 d
H256 H 0.6978 0.683 0.512 0.088 Uiso 1 calc
C257 C 0.70441(15) 0.6659(4) 0.6607(9) 0.064(3) Uani 1 d
H257 H 0.7151 0.6617 0.6457 0.076 Uiso 1 calc
C258 C 0.69926(12) 0.6592(3) 0.7606(7) 0.050(2) Uani 1 d
H258 H 0.7065 0.6511 0.8137 0.06 Uiso 1 calc
C259 C 0.67317(13) 0.6766(3) 0.7037(7) 0.050(2) Uani 1 d
C250 C 0.68353(10) 0.6643(3) 0.7856(6) 0.0386(17) Uani 1 d
N241 N 0.65608(7) 0.6426(2) 1.0087(7) 0.0408(14) Uani 1 d
C242 C 0.66131(8) 0.6721(3) 1.0978(7) 0.0404(17) Uani 1 d
H24C H 0.6555 0.7053 1.1018 0.048 Uiso 1 calc
H24D H 0.6724 0.6805 1.0897 0.048 Uiso 1 calc
C243 C 0.65894(9) 0.6418(3) 1.1957(9) 0.050(2) Uani 1 d
H24E H 0.6624 0.6627 1.2559 0.06 Uiso 1 calc
H24F H 0.6651 0.6094 1.1936 0.06 Uiso 1 calc
C244 C 0.64171(10) 0.6284(4) 1.2071(10) 0.062(3) Uani 1 d
H24G H 0.6402 0.6056 1.2682 0.074 Uiso 1 calc
H24H H 0.6357 0.6607 1.2176 0.074 Uiso 1 calc
C245 C 0.63620(10) 0.6005(4) 1.1091(12) 0.071(4) Uani 1 d
H24I H 0.6413 0.5661 1.1048 0.086 Uiso 1 calc
H24J H 0.6249 0.5947 1.114 0.086 Uiso 1 calc
C246 C 0.63960(8) 0.6304(3) 1.0127(11) 0.061(3) Uani 1 d
H24K H 0.6367 0.6096 0.9512 0.073 Uiso 1 calc
H24L H 0.6335 0.6631 1.0119 0.073 Uiso 1 calc
C211 C 0.71985(8) 0.8100(3) 0.9974(6) 0.0345(14) Uani 1 d
H211 H 0.7165 0.8098 0.9272 0.041 Uiso 1 calc
C212 C 0.72918(8) 0.7690(3) 1.0302(6) 0.0394(17) Uani 1 d
H212 H 0.7344 0.7712 1.0948 0.047 Uiso 1 calc
C213 C 0.73089(8) 0.7239(3) 0.9673(7) 0.0382(16) Uani 1 d
H21A H 0.7257 0.7216 0.9027 0.046 Uiso 1 calc
H21B H 0.7373 0.696 0.9898 0.046 Uiso 1 calc
C201 C 0.71475(8) 0.8535(3) 1.0627(7) 0.0381(15) Uani 1 d
C202 C 0.71259(9) 0.9031(3) 1.0227(6) 0.0394(16) Uani 1 d
H202 H 0.7144 0.9085 0.9509 0.047 Uiso 1 calc
C203 C 0.70799(11) 0.9446(4) 1.0820(8) 0.053(2) Uani 1 d
H203 H 0.7066 0.9779 1.0513 0.063 Uiso 1 calc
C204 C 0.70545(11) 0.9378(4) 1.1849(8) 0.054(2) Uani 1 d
H204 H 0.7023 0.9664 1.2262 0.065 Uiso 1 calc
C205 C 0.70747(10) 0.8890(4) 1.2302(8) 0.0499(19) Uani 1 d
H205 H 0.7057 0.8843 1.3023 0.06 Uiso 1 calc
C206 C 0.71200(9) 0.8483(3) 1.1706(7) 0.0425(17) Uani 1 d
H206 H 0.7134 0.8152 1.202 0.051 Uiso 1 calc

loop_
_atom_site_aniso_label
_atom_site_aniso_U_11
_atom_site_aniso_U_22
_atom_site_aniso_U_33
_atom_site_aniso_U_23
_atom_site_aniso_U_13
_atom_site_aniso_U_12
Pd1 0.02044(18) 0.02512(19) 0.02564(19) -0.00363(17) -0.00239(16) 0.00112(17)
Pd2 0.0222(2) 0.0303(2) 0.0345(2) 0.0083(2) -0.00448(18) -0.00638(18)
Cl1 0.0270(7) 0.0389(8) 0.0373(8) 0.0002(7) 0.0067(6) 0.0003(6)
Cl2 0.0264(7) 0.0341(8) 0.0530(11) 0.0099(7) -0.0006(6) -0.0020(6)
C11 0.025(3) 0.023(3) 0.027(3) -0.007(2) 0.000(2) 0.000(2)
N12 0.023(2) 0.024(2) 0.034(3) 0.003(2) -0.007(2) 0.0003(19)
C121 0.022(3) 0.023(3) 0.053(4) -0.001(3) -0.015(3) 0.002(2)
C122 0.024(3) 0.027(3) 0.062(5) 0.010(3) -0.009(3) 0.000(2)
C123 0.023(3) 0.041(4) 0.084(7) 0.013(4) -0.020(4) -0.006(3)
C124 0.046(5) 0.039(4) 0.107(9) -0.007(5) -0.051(5) -0.004(4)
C125 0.079(7) 0.043(5) 0.066(6) -0.025(4) -0.045(6) 0.016(5)
C126 0.104(9) 0.060(6) 0.046(5) -0.027(5) -0.026(6) 0.035(6)
C127 0.066(6) 0.038(4) 0.040(4) -0.005(3) -0.021(4) 0.022(4)
C128 0.041(4) 0.031(3) 0.042(4) -0.011(3) -0.015(3) 0.013(3)
C129 0.050(5) 0.034(4) 0.070(6) -0.019(4) -0.035(4) 0.010(3)
C120 0.038(3) 0.024(3) 0.055(5) -0.010(3) -0.026(3) 0.009(3)
N131 0.028(3) 0.034(3) 0.063(4) 0.012(3) 0.010(3) 0.000(2)
C132 0.038(4) 0.039(4) 0.051(5) 0.008(3) 0.004(3) 0.006(3)
C133 0.061(6) 0.062(6) 0.041(4) 0.000(4) 0.012(4) 0.016(5)
C134 0.061(6) 0.085(8) 0.067(7) 0.028(6) 0.031(5) 0.031(5)
C135 0.051(5) 0.072(7) 0.074(7) 0.035(6) 0.014(5) 0.015(5)
C136 0.030(4) 0.045(5) 0.109(9) 0.027(5) 0.013(5) 0.006(3)
C13 0.025(3) 0.027(3) 0.045(4) 0.000(3) -0.009(3) -0.002(2)
C14 0.023(3) 0.040(4) 0.033(3) -0.001(3) -0.004(2) -0.002(2)
N15 0.025(2) 0.033(3) 0.027(3) 0.003(2) -0.004(2) -0.005(2)
C151 0.029(3) 0.039(3) 0.028(3) 0.000(3) -0.004(2) -0.011(3)
C152 0.030(3) 0.067(5) 0.029(3) 0.001(3) -0.003(3) -0.019(3)
C153 0.041(4) 0.088(7) 0.046(5) -0.006(5) -0.001(4) -0.034(5)
C154 0.060(5) 0.077(7) 0.045(5) -0.013(5) 0.006(4) -0.045(5)
C155 0.114(9) 0.042(5) 0.030(4) -0.002(3) -0.007(5) -0.038(5)
C156 0.109(9) 0.034(4) 0.033(4) 0.000(3) -0.011(5) -0.013(5)
C157 0.072(6) 0.036(4) 0.037(4) -0.002(3) -0.007(4) 0.001(4)
C158 0.048(4) 0.034(3) 0.020(3) 0.001(2) -0.005(3) -0.006(3)
C159 0.063(5) 0.045(4) 0.026(3) 0.001(3) -0.002(3) -0.027(4)
C150 0.049(4) 0.038(4) 0.018(3) 0.001(3) -0.003(3) -0.019(3)
N141 0.021(3) 0.075(5) 0.045(4) -0.005(3) -0.008(2) -0.003(3)
C142 0.027(3) 0.072(6) 0.041(4) -0.003(4) 0.001(3) -0.002(4)
C143 0.052(5) 0.059(6) 0.088(8) -0.016(6) 0.013(5) 0.001(5)
C144 0.053(6) 0.074(7) 0.084(8) 0.011(6) 0.017(6) 0.019(5)
C145 0.059(6) 0.098(9) 0.069(7) 0.007(7) -0.004(5) 0.019(6)
C146 0.027(4) 0.116(10) 0.072(7) -0.022(7) -0.007(4) 0.006(5)
C111 0.027(3) 0.030(3) 0.033(3) 0.003(3) -0.004(2) 0.003(2)
C112 0.025(3) 0.034(3) 0.044(4) -0.002(3) -0.011(3) 0.002(3)
C113 0.021(3) 0.038(4) 0.042(4) 0.002(3) 0.001(3) 0.003(3)
C101 0.037(3) 0.031(3) 0.030(3) 0.004(3) -0.012(3) 0.005(3)
C102 0.039(4) 0.033(3) 0.049(5) -0.006(3) -0.007(3) 0.005(3)
C103 0.054(5) 0.053(5) 0.043(5) 0.016(4) -0.005(4) 0.003(4)
C104 0.070(6) 0.072(7) 0.032(4) 0.001(4) -0.001(4) 0.014(5)
C105 0.082(7) 0.048(5) 0.035(4) -0.017(4) -0.017(4) 0.013(5)
C106 0.054(5) 0.040(4) 0.036(4) -0.001(3) -0.010(3) 0.006(3)
C21 0.020(3) 0.036(3) 0.037(3) 0.008(3) -0.002(2) -0.005(2)
N22 0.023(2) 0.030(3) 0.041(3) 0.008(2) -0.004(2) -0.004(2)
C221 0.022(3) 0.034(3) 0.042(4) 0.011(3) 0.000(2) -0.003(2)
C222 0.026(3) 0.037(4) 0.044(4) 0.014(3) 0.000(3) -0.003(3)
C223 0.022(3) 0.055(5) 0.065(5) 0.020(4) -0.007(3) 0.003(3)
C224 0.031(4) 0.063(6) 0.074(7) 0.004(5) -0.019(4) -0.003(4)
C225 0.052(6) 0.116(11) 0.101(10) -0.046(9) -0.030(7) 0.000(7)
C226 0.060(7) 0.136(13) 0.095(10) -0.060(10) -0.032(7) 0.009(8)
C227 0.048(5) 0.062(6) 0.066(6) -0.015(5) -0.005(4) 0.001(4)
C228 0.033(3) 0.039(4) 0.042(4) 0.008(3) -0.005(3) -0.002(3)
C229 0.033(4) 0.062(5) 0.061(6) 0.001(4) -0.015(4) -0.011(4)
C220 0.028(3) 0.036(4) 0.047(4) 0.010(3) -0.009(3) -0.005(3)
N231 0.028(3) 0.040(3) 0.066(5) 0.008(3) 0.009(3) -0.001(2)
C232 0.039(4) 0.052(5) 0.056(5) 0.012(4) 0.019(4) -0.001(4)
C233 0.053(5) 0.082(8) 0.052(5) -0.009(5) 0.010(4) 0.005(5)
C234 0.038(5) 0.072(7) 0.103(10) -0.027(7) 0.019(5) -0.004(5)
C235 0.046(5) 0.045(5) 0.099(9) 0.002(5) 0.024(5) 0.001(4)
C236 0.034(4) 0.054(5) 0.069(6) 0.011(4) 0.012(4) 0.009(3)
C23 0.026(3) 0.031(3) 0.046(4) 0.011(3) 0.001(3) -0.004(2)
C24 0.026(3) 0.028(3) 0.042(4) 0.011(3) -0.006(3) -0.007(2)
N25 0.028(3) 0.030(3) 0.045(3) 0.012(2) -0.007(2) -0.006(2)
C251 0.039(4) 0.026(3) 0.040(4) 0.004(3) -0.017(3) -0.001(3)
C252 0.043(4) 0.022(3) 0.053(5) 0.002(3) -0.017(3) -0.005(3)
C253 0.043(4) 0.035(4) 0.080(7) -0.011(4) -0.032(4) 0.006(3)
C254 0.090(8) 0.030(4) 0.069(7) -0.012(4) -0.048(6) 0.020(4)
C255 0.130(11) 0.028(4) 0.037(4) 0.001(3) -0.029(6) -0.004(5)
C256 0.129(12) 0.051(6) 0.041(5) 0.008(4) -0.010(6) -0.027(7)
C257 0.083(8) 0.056(6) 0.052(6) 0.006(5) -0.007(5) -0.019(5)
C258 0.067(6) 0.044(4) 0.040(4) 0.006(4) -0.004(4) -0.013(4)
C259 0.080(7) 0.023(3) 0.049(5) -0.001(3) -0.024(4) -0.001(4)
C250 0.052(4) 0.026(3) 0.037(4) 0.002(3) -0.016(3) -0.007(3)
N241 0.024(3) 0.028(3) 0.071(4) 0.004(3) -0.006(3) -0.002(2)
C242 0.024(3) 0.034(4) 0.063(5) 0.010(3) -0.009(3) -0.001(3)
C243 0.031(4) 0.036(4) 0.083(7) 0.017(4) 0.008(4) 0.009(3)
C244 0.041(5) 0.039(4) 0.106(9) 0.006(5) 0.034(5) -0.003(4)
C245 0.029(4) 0.041(5) 0.144(12) -0.017(6) 0.023(5) -0.013(4)
C246 0.020(3) 0.038(4) 0.125(9) -0.017(5) -0.006(4) -0.003(3)
C211 0.026(3) 0.034(3) 0.043(4) 0.007(3) -0.005(3) -0.010(2)
C212 0.024(3) 0.043(4) 0.052(5) 0.012(3) -0.005(3) -0.011(3)
C213 0.021(3) 0.042(4) 0.052(4) 0.008(3) -0.001(3) -0.008(3)
C201 0.031(3) 0.033(3) 0.050(4) 0.002(3) -0.015(3) -0.006(3)
C202 0.041(3) 0.044(4) 0.033(3) 0.000(3) -0.027(3) -0.006(3)
C203 0.059(5) 0.042(4) 0.057(5) 0.001(4) -0.018(4) 0.001(4)
C204 0.056(5) 0.045(4) 0.061(5) -0.017(4) -0.008(4) 0.003(4)
C205 0.044(4) 0.058(5) 0.048(4) 0.000(4) -0.007(3) -0.003(4)
C206 0.033(3) 0.043(4) 0.052(4) 0.006(3) -0.004(3) -0.002(3)

loop_
_atom_type_symbol
_atom_type_description
_atom_type_scat_dispersion_real
_atom_type_scat_dispersion_imag
_atom_type_scat_source
C C 0.0033 0.0016 'International Tables Vol C Tables 4.2.6.8 and 6.1.1.4'
H H 0 0 'International Tables Vol C Tables 4.2.6.8 and 6.1.1.4'
N N 0.0061 0.0033 'International Tables Vol C Tables 4.2.6.8 and 6.1.1.4'
Cl Cl 0.1484 0.1585 'International Tables Vol C Tables 4.2.6.8 and 6.1.1.4'
Pd Pd -0.9988 1.0072 'International Tables Vol C Tables 4.2.6.8 and 6.1.1.4'

loop_
_exptl_crystal_face_index_h
_exptl_crystal_face_index_k
_exptl_crystal_face_index_l
_exptl_crystal_face_perp_dist
1 0 0 0.0371
-1 0 0 0.0354
1 -1 -2 0.2242
0 -1 0 0.1113
0 1 0 0.1219
0 -5 1 0.1499
-2 5 2 0.1654

loop_
_geom_angle_atom_site_label_1
_geom_angle_atom_site_label_2
_geom_angle_atom_site_label_3
_geom_angle
C11 Pd1 C113 99.4(3)
C11 Pd1 C112 131.0(3)
C113 Pd1 C112 39.0(3)
C11 Pd1 C111 167.0(2)
C113 Pd1 C111 67.8(3)
C112 Pd1 C111 36.6(3)
C11 Pd1 Cl1 97.88(18)
C113 Pd1 Cl1 162.4(2)
C112 Pd1 Cl1 127.0(2)
C111 Pd1 Cl1 95.03(18)
C21 Pd2 C213 100.1(3)
C21 Pd2 C212 131.5(3)
C213 Pd2 C212 39.0(3)
C21 Pd2 C211 167.7(3)
C213 Pd2 C211 67.7(3)
C212 Pd2 C211 36.9(3)
C21 Pd2 Cl2 99.20(18)
C213 Pd2 Cl2 160.5(2)
C212 Pd2 Cl2 125.0(2)
C211 Pd2 Cl2 93.06(19)
N15 C11 N12 107.5(6)
N15 C11 Pd1 129.5(5)
N12 C11 Pd1 122.9(4)
C11 N12 C121 128.1(6)
C11 N12 C13 112.6(5)
C121 N12 C13 119.0(5)
C122 C121 N12 118.5(7)
C122 C121 C120 122.7(6)
N12 C121 C120 118.8(7)
C121 C122 N131 122.3(7)
C121 C122 C123 117.1(8)
N131 C122 C123 120.5(8)
C124 C123 C122 121.4(9)
C124 C123 H123 119.3
C122 C123 H123 119.3
C123 C124 C129 122.3(7)
C123 C124 H124 118.8
C129 C124 H124 118.8
C129 C125 C126 121.8(9)
C129 C125 H125 119.1
C126 C125 H125 119.1
C127 C126 C125 118.0(9)
C127 C126 H126 121
C125 C126 H126 121
C128 C127 C126 122.2(11)
C128 C127 H127 118.9
C126 C127 H127 118.9
C127 C128 C120 120.9(8)
C127 C128 H128 119.5
C120 C128 H128 119.5
C124 C129 C125 123.1(9)
C124 C129 C120 119.0(9)
C125 C129 C120 117.9(10)
C128 C120 C121 123.6(6)
C128 C120 C129 118.9(8)
C121 C120 C129 117.5(8)
C122 N131 C136 119.8(8)
C122 N131 C132 117.1(6)
C136 N131 C132 110.4(7)
N131 C132 C133 110.2(7)
N131 C132 H13A 109.6
C133 C132 H13A 109.6
N131 C132 H13B 109.6
C133 C132 H13B 109.6
H13A C132 H13B 108.1
C132 C133 C134 111.0(9)
C132 C133 H13C 109.4
C134 C133 H13C 109.4
C132 C133 H13D 109.4
C134 C133 H13D 109.4
H13C C133 H13D 108
C135 C134 C133 110.3(9)
C135 C134 H13E 109.6
C133 C134 H13E 109.6
C135 C134 H13F 109.6
C133 C134 H13F 109.6
H13E C134 H13F 108.1
C136 C135 C134 111.2(9)
C136 C135 H13G 109.4
C134 C135 H13G 109.4
C136 C135 H13H 109.4
C134 C135 H13H 109.4
H13G C135 H13H 108
N131 C136 C135 109.9(9)
N131 C136 H13I 109.7
C135 C136 H13I 109.7
N131 C136 H13J 109.7
C135 C136 H13J 109.7
H13I C136 H13J 108.2
N12 C13 C14 101.8(5)
N12 C13 H13K 111.4
C14 C13 H13K 111.4
N12 C13 H13L 111.4
C14 C13 H13L 111.4
H13K C13 H13L 109.3
N15 C14 C13 102.0(5)
N15 C14 H14A 111.4
C13 C14 H14A 111.4
N15 C14 H14B 111.4
C13 C14 H14B 111.4
H14A C14 H14B 109.2
C11 N15 C151 127.6(6)
C11 N15 C14 113.8(5)
C151 N15 C14 118.1(5)
C152 C151 C150 122.2(6)
C152 C151 N15 118.5(7)
C150 C151 N15 118.6(6)
C151 C152 N141 122.6(7)
C151 C152 C153 116.1(9)
N141 C152 C153 121.1(8)
C154 C153 C152 123.1(8)
C154 C153 H153 118.4
C152 C153 H153 118.4
C153 C154 C159 121.3(7)
C153 C154 H154 119.3
C159 C154 H154 119.3
C156 C155 C159 120.9(8)
C156 C155 H155 119.5
C159 C155 H155 119.5
C155 C156 C157 119.3(9)
C155 C156 H156 120.4
C157 C156 H156 120.4
C158 C157 C156 121.2(10)
C158 C157 H157 119.4
C156 C157 H157 119.4
C157 C158 C150 121.7(7)
C157 C158 H158 119.1
C150 C158 H158 119.1
C155 C159 C154 122.2(8)
C155 C159 C150 120.6(9)
C154 C159 C150 117.1(8)
C151 C150 C158 123.9(6)
C151 C150 C159 119.7(7)
C158 C150 C159 116.3(7)
C152 N141 C142 121.8(7)
C152 N141 C146 116.4(8)
C142 N141 C146 110.0(8)
C143 C142 N141 111.0(9)
C143 C142 H14C 109.4
N141 C142 H14C 109.4
C143 C142 H14D 109.4
N141 C142 H14D 109.4
H14C C142 H14D 108
C142 C143 C144 108.3(9)
C142 C143 H14E 110
C144 C143 H14E 110
C142 C143 H14F 110
C144 C143 H14F 110
H14E C143 H14F 108.4
C145 C144 C143 108.6(10)
C145 C144 H14G 110
C143 C144 H14G 110
C145 C144 H14H 110
C143 C144 H14H 110
H14G C144 H14H 108.4
C146 C145 C144 114.3(10)
C146 C145 H14I 108.7
C144 C145 H14I 108.7
C146 C145 H14J 108.7
C144 C145 H14J 108.7
H14I C145 H14J 107.6
C145 C146 N141 111.9(11)
C145 C146 H14K 109.2
N141 C146 H14K 109.2
C145 C146 H14L 109.2
N141 C146 H14L 109.2
H14K C146 H14L 107.9
C112 C111 C101 122.6(7)
C112 C111 Pd1 66.5(4)
C101 C111 Pd1 120.3(5)
C112 C111 H111 118.7
C101 C111 H111 118.7
Pd1 C111 H111 83.7
C111 C112 C113 121.0(7)
C111 C112 Pd1 76.9(4)
C113 C112 Pd1 69.1(4)
C111 C112 H112 119.5
C113 C112 H112 119.5
Pd1 C112 H112 126.4
C112 C113 Pd1 72.0(4)
C112 C113 H11A 120
Pd1 C113 H11A 74.5
C112 C113 H11B 120
Pd1 C113 H11B 125.3
H11A C113 H11B 120
C102 C101 C106 117.4(7)
C102 C101 C111 119.7(7)
C106 C101 C111 122.8(7)
C103 C102 C101 120.9(8)
C103 C102 H102 119.6
C101 C102 H102 119.6
C104 C103 C102 120.6(9)
C104 C103 H103 119.7
C102 C103 H103 119.7
C105 C104 C103 120.0(9)
C105 C104 H104 120
C103 C104 H104 120
C104 C105 C106 119.4(8)
C104 C105 H105 120.3
C106 C105 H105 120.3
C105 C106 C101 121.7(8)
C105 C106 H106 119.2
C101 C106 H106 119.2
N25 C21 N22 107.4(6)
N25 C21 Pd2 129.8(5)
N22 C21 Pd2 122.5(5)
C21 N22 C221 126.9(6)
C21 N22 C23 112.7(5)
C221 N22 C23 120.3(6)
C220 C221 C222 120.9(7)
C220 C221 N22 120.1(6)
C222 C221 N22 118.9(7)
N231 C222 C221 121.0(7)
N231 C222 C223 121.9(7)
C221 C222 C223 117.0(8)
C224 C223 C222 122.4(8)
C224 C223 H223 118.8
C222 C223 H223 118.8
C223 C224 C229 121.3(8)
C223 C224 H224 119.3
C229 C224 H224 119.3
C226 C225 C229 122.1(11)
C226 C225 H225 118.9
C229 C225 H225 118.9
C225 C226 C227 120.5(11)
C225 C226 H226 119.7
C227 C226 H226 119.7
C228 C227 C226 119.3(10)
C228 C227 H227 120.3
C226 C227 H227 120.3
C227 C228 C220 120.7(8)
C227 C228 H228 119.6
C220 C228 H228 119.6
C225 C229 C224 121.9(9)
C225 C229 C220 119.2(10)
C224 C229 C220 118.9(9)
C221 C220 C229 119.3(8)
C221 C220 C228 122.5(7)
C229 C220 C228 118.2(8)
C222 N231 C236 118.1(8)
C222 N231 C232 117.6(7)
C236 N231 C232 110.6(7)
N231 C232 C233 111.0(8)
N231 C232 H23A 109.4
C233 C232 H23A 109.4
N231 C232 H23B 109.4
C233 C232 H23B 109.4
H23A C232 H23B 108
C232 C233 C234 111.0(9)
C232 C233 H23C 109.4
C234 C233 H23C 109.4
C232 C233 H23D 109.4
C234 C233 H23D 109.4
H23C C233 H23D 108
C235 C234 C233 111.8(9)
C235 C234 H23E 109.3
C233 C234 H23E 109.3
C235 C234 H23F 109.3
C233 C234 H23F 109.3
H23E C234 H23F 107.9
C234 C235 C236 111.6(9)
C234 C235 H23G 109.3
C236 C235 H23G 109.3
C234 C235 H23H 109.3
C236 C235 H23H 109.3
H23G C235 H23H 108
N231 C236 C235 109.8(8)
N231 C236 H23I 109.7
C235 C236 H23I 109.7
N231 C236 H23J 109.7
C235 C236 H23J 109.7
H23I C236 H23J 108.2
N22 C23 C24 102.4(5)
N22 C23 H23K 111.3
C24 C23 H23K 111.3
N22 C23 H23L 111.3
C24 C23 H23L 111.3
H23K C23 H23L 109.2
N25 C24 C23 101.6(5)
N25 C24 H24A 111.4
C23 C24 H24A 111.4
N25 C24 H24B 111.4
C23 C24 H24B 111.4
H24A C24 H24B 109.3
C21 N25 C251 128.4(6)
C21 N25 C24 113.5(6)
C251 N25 C24 117.3(6)
C252 C251 N25 120.0(7)
C252 C251 C250 120.2(7)
N25 C251 C250 118.7(7)
C251 C252 C253 118.3(9)
C251 C252 N241 121.3(7)
C253 C252 N241 120.3(8)
C254 C253 C252 121.4(9)
C254 C253 H253 119.3
C252 C253 H253 119.3
C253 C254 C259 122.2(8)
C253 C254 H254 118.9
C259 C254 H254 118.9
C256 C255 C259 121.9(10)
C256 C255 H255 119
C259 C255 H255 119
C255 C256 C257 119.1(11)
C255 C256 H256 120.5
C257 C256 H256 120.5
C258 C257 C256 121.0(12)
C258 C257 H257 119.5
C256 C257 H257 119.5
C257 C258 C250 121.2(9)
C257 C258 H258 119.4
C250 C258 H258 119.4
C254 C259 C255 123.4(9)
C254 C259 C250 117.3(9)
C255 C259 C250 119.3(10)
C258 C250 C259 117.5(8)
C258 C250 C251 121.9(7)
C259 C250 C251 120.5(8)
C252 N241 C242 117.2(6)
C252 N241 C246 116.5(8)
C242 N241 C246 112.9(8)
N241 C242 C243 110.8(7)
N241 C242 H24C 109.5
C243 C242 H24C 109.5
N241 C242 H24D 109.5
C243 C242 H24D 109.5
H24C C242 H24D 108.1
C242 C243 C244 109.3(8)
C242 C243 H24E 109.8
C244 C243 H24E 109.8
C242 C243 H24F 109.8
C244 C243 H24F 109.8
H24E C243 H24F 108.3
C245 C244 C243 109.2(8)
C245 C244 H24G 109.8
C243 C244 H24G 109.8
C245 C244 H24H 109.8
C243 C244 H24H 109.8
H24G C244 H24H 108.3
C246 C245 C244 112.8(8)
C246 C245 H24I 109
C244 C245 H24I 109
C246 C245 H24J 109
C244 C245 H24J 109
H24I C245 H24J 107.8
N241 C246 C245 109.4(9)
N241 C246 H24K 109.8
C245 C246 H24K 109.8
N241 C246 H24L 109.8
C245 C246 H24L 109.8
H24K C246 H24L 108.3
C212 C211 C201 125.1(7)
C212 C211 Pd2 67.3(4)
C201 C211 Pd2 119.7(5)
C212 C211 H211 117.5
C201 C211 H211 117.5
Pd2 C211 H211 83.2
C211 C212 C213 120.1(7)
C211 C212 Pd2 75.8(4)
C213 C212 Pd2 69.9(4)
C211 C212 H212 119.9
C213 C212 H212 119.9
Pd2 C212 H212 126.1
C212 C213 Pd2 71.1(4)
C212 C213 H21A 120
Pd2 C213 H21A 75
C212 C213 H21B 120
Pd2 C213 H21B 125.6
H21A C213 H21B 120
C202 C201 C206 115.5(8)
C202 C201 C211 121.7(8)
C206 C201 C211 122.8(7)
C203 C202 C201 123.0(8)
C203 C202 H202 118.5
C201 C202 H202 118.5
C204 C203 C202 119.5(9)
C204 C203 H203 120.2
C202 C203 H203 120.2
C203 C204 C205 120.4(9)
C203 C204 H204 119.8
C205 C204 H204 119.8
C206 C205 C204 119.4(9)
C206 C205 H205 120.3
C204 C205 H205 120.3
C205 C206 C201 122.2(8)
C205 C206 H206 118.9
C201 C206 H206 118.9

loop_
_geom_bond_atom_site_label_1
_geom_bond_atom_site_label_2
_geom_bond_distance
Pd1 C11 2.047(7)
Pd1 C113 2.102(7)
Pd1 C112 2.140(6)
Pd1 C111 2.273(6)
Pd1 Cl1 2.3628(16)
Pd2 C21 2.058(7)
Pd2 C213 2.125(7)
Pd2 C212 2.141(7)
Pd2 C211 2.251(6)
Pd2 Cl2 2.3717(18)
C11 N15 1.333(8)
C11 N12 1.340(8)
N12 C121 1.423(8)
N12 C13 1.492(9)
C121 C122 1.402(11)
C121 C120 1.425(12)
C122 N131 1.408(13)
C122 C123 1.425(11)
C123 C124 1.356(16)
C123 H123 0.95
C124 C129 1.397(16)
C124 H124 0.95
C125 C129 1.409(15)
C125 C126 1.412(18)
C125 H125 0.95
C126 C127 1.384(15)
C126 H126 0.95
C127 C128 1.367(12)
C127 H127 0.95
C128 C120 1.406(12)
C128 H128 0.95
C129 C120 1.437(10)
N131 C136 1.463(11)
N131 C132 1.485(11)
C132 C133 1.508(13)
C132 H13A 0.99
C132 H13B 0.99
C133 C134 1.541(14)
C133 H13C 0.99
C133 H13D 0.99
C134 C135 1.505(18)
C134 H13E 0.99
C134 H13F 0.99
C135 C136 1.483(18)
C135 H13G 0.99
C135 H13H 0.99
C136 H13I 0.99
C136 H13J 0.99
C13 C14 1.514(9)
C13 H13K 0.99
C13 H13L 0.99
C14 N15 1.470(9)
C14 H14A 0.99
C14 H14B 0.99
N15 C151 1.448(8)
C151 C152 1.382(10)
C151 C150 1.399(11)
C152 N141 1.401(12)
C152 C153 1.443(12)
C153 C154 1.331(16)
C153 H153 0.95
C154 C159 1.411(14)
C154 H154 0.95
C155 C156 1.369(17)
C155 C159 1.402(14)
C155 H155 0.95
C156 C157 1.414(13)
C156 H156 0.95
C157 C158 1.364(11)
C157 H157 0.95
C158 C150 1.421(11)
C158 H158 0.95
C159 C150 1.446(10)
N141 C142 1.454(11)
N141 C146 1.469(11)
C142 C143 1.412(15)
C142 H14C 0.99
C142 H14D 0.99
C143 C144 1.549(15)
C143 H14E 0.99
C143 H14F 0.99
C144 C145 1.531(19)
C144 H14G 0.99
C144 H14H 0.99
C145 C146 1.392(18)
C145 H14I 0.99
C145 H14J 0.99
C146 H14K 0.99
C146 H14L 0.99
C111 C112 1.393(10)
C111 C101 1.455(10)
C111 H111 0.95
C112 C113 1.415(12)
C112 H112 0.95
C113 H11A 0.95
C113 H11B 0.95
C101 C102 1.397(11)
C101 C106 1.401(11)
C102 C103 1.383(13)
C102 H102 0.95
C103 C104 1.381(15)
C103 H103 0.95
C104 C105 1.379(15)
C104 H104 0.95
C105 C106 1.393(13)
C105 H105 0.95
C106 H106 0.95
C21 N25 1.330(8)
C21 N22 1.352(9)
N22 C221 1.426(9)
N22 C23 1.484(9)
C221 C220 1.403(12)
C221 C222 1.404(10)
C222 N231 1.389(11)
C222 C223 1.429(11)
C223 C224 1.336(15)
C223 H223 0.95
C224 C229 1.391(14)
C224 H224 0.95
C225 C226 1.349(19)
C225 C229 1.365(16)
C225 H225 0.95
C226 C227 1.421(15)
C226 H226 0.95
C227 C228 1.350(13)
C227 H227 0.95
C228 C220 1.433(11)
C228 H228 0.95
C229 C220 1.425(11)
N231 C236 1.469(11)
N231 C232 1.472(12)
C232 C233 1.481(15)
C232 H23A 0.99
C232 H23B 0.99
C233 C234 1.529(16)
C233 H23C 0.99
C233 H23D 0.99
C234 C235 1.471(19)
C234 H23E 0.99
C234 H23F 0.99
C235 C236 1.512(16)
C235 H23G 0.99
C235 H23H 0.99
C236 H23I 0.99
C236 H23J 0.99
C23 C24 1.511(10)
C23 H23K 0.99
C23 H23L 0.99
C24 N25 1.491(9)
C24 H24A 0.99
C24 H24B 0.99
N25 C251 1.413(9)
C251 C252 1.376(12)
C251 C250 1.446(12)
C252 C253 1.436(11)
C252 N241 1.438(12)
C253 C254 1.362(17)
C253 H253 0.95
C254 C259 1.406(16)
C254 H254 0.95
C255 C256 1.351(19)
C255 C259 1.410(16)
C255 H255 0.95
C256 C257 1.397(17)
C256 H256 0.95
C257 C258 1.375(15)
C257 H257 0.95
C258 C250 1.406(13)
C258 H258 0.95
C259 C250 1.421(11)
N241 C242 1.449(12)
N241 C246 1.462(9)
C242 C243 1.497(13)
C242 H24C 0.99
C242 H24D 0.99
C243 C244 1.538(12)
C243 H24E 0.99
C243 H24F 0.99
C244 C245 1.529(18)
C244 H24G 0.99
C244 H24H 0.99
C245 C246 1.491(19)
C245 H24I 0.99
C245 H24J 0.99
C246 H24K 0.99
C246 H24L 0.99
C211 C212 1.393(11)
C211 C201 1.468(12)
C211 H211 0.95
C212 C213 1.424(12)
C212 H212 0.95
C213 H21A 0.95
C213 H21B 0.95
C201 C202 1.386(11)
C201 C206 1.418(13)
C202 C203 1.371(13)
C202 H202 0.95
C203 C204 1.356(15)
C203 H203 0.95
C204 C205 1.394(14)
C204 H204 0.95
C205 C206 1.356(13)
C205 H205 0.95
C206 H206 0.95

loop_
_platon_squeeze_void_nr
_platon_squeeze_void_average_x
_platon_squeeze_void_average_y
_platon_squeeze_void_average_z
_platon_squeeze_void_volume
_platon_squeeze_void_count_electrons
1 0.146 0.635 -0.023 23.8 3.0
2 0.229 0.589 0.042 37.7 6.2
3 0.271 0.911 0.042 37.2 6.3
4 0.354 0.865 -0.023 23.8 2.9
5 0.646 0.135 -0.023 23.8 3.0
6 0.729 0.089 0.042 37.7 6.2
7 0.771 0.411 0.042 37.2 6.3
8 0.854 0.365 -0.023 23.8 2.9
9 0.198 0.552 0.154 6.6 0.0
10 0.302 0.948 0.154 7.2 0.0
11 0.698 0.052 0.154 6.6 0.0
12 0.802 0.448 0.154 7.2 0.0
13 0.104 0.885 0.227 23.8 4.0
14 0.396 0.615 0.227 23.7 4.2
15 0.604 0.385 0.227 23.8 4.0
16 0.896 0.115 0.227 23.7 4.2
17 0.021 0.839 0.292 37.2 4.6
18 0.479 0.661 0.292 37.6 4.2
19 0.521 0.339 0.292 37.2 4.6
20 0.979 0.161 0.292 37.6 4.2
21 0.052 0.802 0.404 7.1 0.2
22 0.448 0.698 0.404 6.7 0.1
23 0.552 0.302 0.404 7.1 0.2
24 0.948 0.198 0.404 6.7 0.1
25 0.146 0.135 0.477 23.8 3.0
26 0.354 0.365 0.477 23.8 2.9
27 0.646 0.635 0.477 23.8 3.0
28 0.854 0.865 0.477 23.8 2.9
29 0.229 0.089 0.542 37.7 6.2
30 0.271 0.411 0.542 37.2 6.3
31 0.729 0.589 0.542 37.7 6.2
32 0.771 0.911 0.542 37.2 6.3
33 0.198 0.052 0.654 6.6 0.0
34 0.302 0.448 0.654 7.2 0.0
35 0.698 0.552 0.654 6.6 0.0
36 0.802 0.948 0.654 7.2 0.0
37 0.104 0.385 0.727 23.8 4.0
38 0.396 0.115 0.727 23.7 4.2
39 0.604 0.885 0.727 23.8 4.0
40 0.896 0.615 0.727 23.7 4.2
41 0.021 0.339 0.792 37.2 4.6
42 0.479 0.161 0.792 37.6 4.2
43 0.521 0.839 0.792 37.2 4.6
44 0.979 0.661 0.792 37.6 4.2
45 0.052 0.302 0.904 7.1 0.2
46 0.448 0.198 0.904 6.7 0.1
47 0.552 0.802 0.904 7.1 0.2
48 0.948 0.698 0.904 6.7 0.1
